data_4319731
loop_
_publ_author_name
'Tosha M. Barclay'
'Leanne Beer'
'A. Wallace Cordes'
'Richard T. Oakley'
'Kathryn E. Preuss'
'Robert W. Reed'
'Nicholas J. Taylor'

_publ_contact_author
;
        Richard Oakley
        Department of Chemistry
        University of Waterloo
        Waterloo, Ontario
        N2L 3G1
        Canada
;
_publ_contact_author_email oakley@sciborg.uwaterloo.ca
_publ_contact_author_fax 519-746-0435
_publ_contact_author_phone 519-888-4582
_publ_section_title
;
 5,5'-Bridged Bis(1,2,3-dithiazoles): Spin States and Charge-Transfer
 Chemistry
;
_journal_name_full 'Inorganic Chemistry'
_journal_page_first 2709
_journal_page_last 2714
_journal_paper_doi 10.1021/ic0010095
_journal_volume 40
_journal_year 2001
_chemical_formula_moiety 'Cl2 S4 N4 C10 H4 '
_chemical_formula_sum 'C10 H4 Cl2 N4 S4'
_chemical_formula_weight 379.31
_chemical_name_systematic ?
_space_group_IT_number 14
_symmetry_cell_setting monoclinic
_symmetry_space_group_name_Hall '-P 2yn'
_symmetry_space_group_name_H-M 'P 1 21/n 1'
_cell_angle_alpha 90.0
_cell_angle_beta 90.793(12)
_cell_angle_gamma 90.0
_cell_formula_units_Z 2
_cell_length_a 3.9477(6)
_cell_length_b 23.790(3)
_cell_length_c 7.3769(9)
_cell_measurement_reflns_used 25
_cell_measurement_temperature 293
_cell_measurement_theta_max 7.00
_cell_measurement_theta_min 2.50
_cell_volume 692.74(16)
_computing_cell_refinement 'XSCANS, Siemens Inc'
_computing_data_collection 'XSCANS, Siemens Inc'
_computing_data_reduction NRCVAX
_computing_molecular_graphics NRCVAX
_computing_publication_material NRCVAX
_computing_structure_refinement NRCVAX
_computing_structure_solution NRCVAX
_diffrn_measurement_device 'Siemens P4'
_diffrn_measurement_method 'Omega scan b/P/b'
_diffrn_radiation_monochromator graphite
_diffrn_radiation_source 'xray tube'
_diffrn_radiation_type 'Molybdenum K\a'
_diffrn_radiation_wavelength 0.7107
_diffrn_reflns_av_R_equivalents 0.034
_diffrn_reflns_limit_h_max 4
_diffrn_reflns_limit_h_min -4
_diffrn_reflns_limit_k_max 28
_diffrn_reflns_limit_k_min 0
_diffrn_reflns_limit_l_max 8
_diffrn_reflns_limit_l_min 0
_diffrn_reflns_number 1395
_diffrn_reflns_theta_max 24.94
_diffrn_reflns_theta_min 4.00
_diffrn_standards_decay_% 2.3
_diffrn_standards_interval_time 60
_diffrn_standards_number 3
_exptl_absorpt_coefficient_mu 1.04
_exptl_absorpt_correction_T_max 0.89
_exptl_absorpt_correction_T_min 0.87
_exptl_absorpt_correction_type analytical
_exptl_crystal_colour red
_exptl_crystal_density_diffrn 1.818
_exptl_crystal_description block
_exptl_crystal_F_000 381.49
_exptl_crystal_size_max 0.52
_exptl_crystal_size_mid 0.44
_exptl_crystal_size_min 0.25
_refine_diff_density_max 0.27
_refine_diff_density_min -0.22
_refine_ls_extinction_method none
_refine_ls_goodness_of_fit_all 0.85
_refine_ls_hydrogen_treatment refall
_refine_ls_matrix_type full
_refine_ls_number_constraints 0
_refine_ls_number_parameters 99
_refine_ls_number_reflns 1214
_refine_ls_number_restraints 0
_refine_ls_R_factor_all 0.027
_refine_ls_shift/esd_max 0.000
_refine_ls_structure_factor_coef F
_refine_ls_weighting_details 'w = 1/(\s^2^(F)+0.0009F^2^)'
_refine_ls_weighting_scheme calc
_refine_ls_wR_factor_all 0.034
_reflns_number_observed 1214
_reflns_number_total 1214
_reflns_observed_criterion 'Inet > 0.0\s(Inet)'
_cod_data_source_file ic0010095_1.cif
_cod_data_source_block Compound_4
_cod_depositor_comments
;
The following automatic conversions were performed:

'_atom_site_thermal_displace_type' tag value 'Uij' was replaced with
'Uani' value 10 times.

'_symmetry_cell_setting' value 'Monoclinic'
changed to 'monoclinic' according to the built-in table from CIF Core
dictionary named 'cif_core.dic' version 2.4.1 from 2010-06-29.

Automatic conversion script
Id: cif_fix_values 1646 2011-03-28 12:23:43Z adriana 

The following automatic conversions were performed:

'_refine_ls_weighting_scheme' value '1/(\s^2^(F)+0.0009F^2^)' was
changed to 'calc'. New tag '_refine_ls_weighting_details' was
created. The value of the new tag was set to 'w =
1/(\s^2^(F)+0.0009F^2^)'.

Automatic conversion script
Id: cif_fix_values 3143 2015-03-26 13:38:13Z robertas 
;
_cod_original_sg_symbol_H-M 'P 21/n'
_cod_original_formula_sum 'Cl2 S4 N4 C10 H4 '
_cod_database_code 4319731

loop_
_symmetry_equiv_pos_as_xyz
x,y,z
-x,-y,-z
1/2-x,1/2+y,1/2-z
1/2+x,1/2-y,1/2+z

loop_
_atom_site_aniso_label
_atom_site_aniso_U_11
_atom_site_aniso_U_22
_atom_site_aniso_U_33
_atom_site_aniso_U_12
_atom_site_aniso_U_13
_atom_site_aniso_U_23
_atom_site_aniso_type_symbol
Cl 0.0553(3) 0.0395(3) 0.0304(3) -0.0012(2) -0.0095(2) 0.00799(19) Cl
S1 0.0506(3) 0.0309(3) 0.0332(3) 0.0005(2) -0.01415(22) 0.00071(18) S
S2 0.0552(3) 0.0267(3) 0.0379(3) -0.0001(2) -0.01223(23) 0.00131(19) S
N1 0.0397(8) 0.0290(9) 0.0292(8) -0.0012(6) -0.0007(7) -0.0005(6) N
N2 0.0449(10) 0.0312(9) 0.0308(8) -0.0047(7) -0.0058(7) -0.0008(7) N
C1 0.0339(9) 0.0311(10) 0.0249(8) -0.0023(7) -0.0013(7) 0.0017(7) C
C2 0.0317(9) 0.0286(10) 0.0264(8) -0.0009(7) 0.0009(7) -0.0002(7) C
C3 0.0451(11) 0.0248(9) 0.0338(10) -0.0041(8) 0.0040(8) 0.0011(7) C
C4 0.0359(9) 0.0235(9) 0.0299(8) 0.0043(7) -0.0018(7) -0.0010(7) C
C5 0.0462(11) 0.0275(9) 0.0262(9) 0.0021(8) 0.0032(8) 0.0018(7) C

loop_
_atom_site_label
_atom_site_fract_x
_atom_site_fract_y
_atom_site_fract_z
_atom_site_U_iso_or_equiv
_atom_site_thermal_displace_type
_atom_site_calc_flag
_atom_site_refinement_flags
_atom_site_type_symbol
Cl 0.62620(13) 0.117621(20) 0.59385(6) 0.0418(3) Uani ? . Cl
S1 0.14034(13) 0.170590(20) 0.09750(6) 0.0384(3) Uani ? . S
S2 0.27897(14) 0.241395(22) 0.24585(7) 0.0401(3) Uani ? . S
N1 0.2631(4) 0.06976(7) 0.27398(18) 0.0327(8) Uani ? . N
N2 0.4519(4) 0.20841(7) 0.42209(20) 0.0357(8) Uani ? . N
C1 0.4466(5) 0.15501(7) 0.41828(22) 0.0300(9) Uani ? . C
C2 0.2885(4) 0.12290(8) 0.26793(22) 0.0289(9) Uani ? . C
C3 0.1796(5) 0.04730(7) -0.05073(24) 0.0345(10) Uani ? . C
C4 0.1249(4) 0.03671(7) 0.13358(23) 0.0298(9) Uani ? . C
C5 -0.0535(5) -0.01124(7) 0.18171(23) 0.0333(9) Uani ? . C
H3 0.316(5) 0.0791(9) -0.0866(24) 0.040(5) Uiso ? . H
H5 -0.094(5) -0.0187(8) 0.306(3) 0.041(5) Uiso ? . H

loop_
_atom_type_symbol
_atom_type_description
_atom_type_scat_dispersion_real
_atom_type_scat_dispersion_imag
_atom_type_scat_source
Cl ? 0.132 0.159 'International Tables Vol. IV Table 2.2B'
S ? 0.110 0.124 'International Tables Vol. IV Table 2.2B'
N ? 0.004 0.003 'International Tables Vol. IV Table 2.2B'
C ? 0.002 0.002 'International Tables Vol. IV Table 2.2B'
H ? 0.000 0.000 'International Tables Vol. IV Table 2.2B'

loop_
_geom_angle_atom_site_label_1
_geom_angle_atom_site_label_2
_geom_angle_atom_site_label_3
_geom_angle
_geom_angle_site_symmetry_1
_geom_angle_site_symmetry_2
_geom_angle_site_symmetry_3
_geom_angle_publ_flag
S2 S1 C2 93.60(6) . . . ?
S1 S2 N2 97.58(6) . . . ?
C2 N1 C4 124.17(15) . . . ?
S2 N2 C1 116.71(13) . . . ?
Cl C1 N2 119.66(13) . . . ?
Cl C1 C2 117.67(13) . . . ?
N2 C1 C2 122.68(16) . . . ?
S1 C2 N1 129.22(13) . . . ?
S1 C2 C1 109.32(13) . . . ?
N1 C2 C1 121.41(15) . . . ?
C4 C3 C5a 120.54(17) . . . ?
C4 C3 H3 120.0(11) . . . ?
C5a C3 H3 119.4(11) . . . ?
N1 C4 C3 123.42(16) . . . ?
N1 C4 C5 117.66(15) . . . ?
C3 C4 C5 118.73(16) . . . ?
C3a C5 C4 120.72(16) . . . ?
C3a C5 H5 119.6(12) . . . ?
C4 C5 H5 119.7(12) . . . ?

loop_
_geom_bond_atom_site_label_1
_geom_bond_atom_site_label_2
_geom_bond_distance
_geom_bond_site_symmetry_1
_geom_bond_site_symmetry_2
_geom_bond_publ_flag
Cl C1 1.7163(17) . . ?
S1 S2 2.0780(7) . . ?
S1 C2 1.7859(18) . . ?
S2 N2 1.6577(16) . . ?
N1 C2 1.2691(25) . . ?
N1 C4 1.4047(23) . . ?
N2 C1 1.2708(24) . . ?
C1 C2 1.4778(24) . . ?
C3 C4 1.4025(25) . . ?
C3 C5a 1.380(3) . . ?
C3 H3 0.968(21) . . ?
C4 C5 1.389(3) . . ?
C5 C3a 1.380(3) . . ?
C5 H5 0.947(19) . . ?

loop_
_geom_contact_atom_site_label_1
_geom_contact_atom_site_label_2
_geom_contact_distance
_geom_contact_site_symmetry_1
_geom_contact_site_symmetry_2
_geom_contact_publ_flag
? ? ? ? ? ?
